data_7033252
loop_
_publ_author_name
'Alves, Luis G.'
'Madeira, Filipe'
'Munh\'a, Rui F'
'Barroso, S\'onia'
'Veiros, Luis F.'
'Martins, Ana M.'

_publ_section_title
;
 Reactions of heteroallenes with cyclam-based Zr(IV) complexes.
;
_journal_issue 3
_journal_name_full 'Dalton transactions (Cambridge, England : 2003)'
_journal_page_first 1441
_journal_page_last 1455
_journal_paper_doi 10.1039/c4dt02851a
_journal_volume 44
_journal_year 2015
_chemical_formula_moiety 'C35 H57 N5 O3 Zr'
_chemical_formula_sum 'C35 H57 N5 O3 Zr'
_chemical_formula_weight 687.08
_chemical_name_systematic
;
 ?
;
_space_group_IT_number 2
_symmetry_cell_setting triclinic
_symmetry_space_group_name_Hall '-P 1'
_symmetry_space_group_name_H-M 'P -1'
_atom_sites_solution_hydrogens geom
_atom_sites_solution_primary direct
_atom_sites_solution_secondary difmap
_audit_creation_method SHELXL-97
_cell_angle_alpha 95.622(12)
_cell_angle_beta 93.532(12)
_cell_angle_gamma 113.85(1)
_cell_formula_units_Z 2
_cell_length_a 9.404(2)
_cell_length_b 9.566(2)
_cell_length_c 23.669(5)
_cell_measurement_reflns_used 7314
_cell_measurement_temperature 150(2)
_cell_measurement_theta_max 25.68
_cell_measurement_theta_min 2.56
_cell_volume 1926.0(7)
_computing_cell_refinement 'Bruker SMART'
_computing_data_collection 'Bruker SMART'
_computing_data_reduction 'Bruker SAINT'
_computing_molecular_graphics 'Bruker SHELXTL'
_computing_publication_material 'Bruker SHELXTL'
_computing_structure_refinement 'SHELXL-97 (Sheldrick, 2008)'
_computing_structure_solution 'SHELXS-97 (Sheldrick, 2008)'
_diffrn_ambient_temperature 150(2)
_diffrn_measured_fraction_theta_full 0.998
_diffrn_measured_fraction_theta_max 0.998
_diffrn_measurement_device_type 'CCD area detector'
_diffrn_measurement_method 'phi and omega scans'
_diffrn_radiation_monochromator graphite
_diffrn_radiation_source 'fine-focus sealed tube'
_diffrn_radiation_type MoK\a
_diffrn_radiation_wavelength 0.71073
_diffrn_reflns_av_R_equivalents 0.0364
_diffrn_reflns_av_unetI/netI 0.0425
_diffrn_reflns_limit_h_max 10
_diffrn_reflns_limit_h_min -11
_diffrn_reflns_limit_k_max 11
_diffrn_reflns_limit_k_min -11
_diffrn_reflns_limit_l_max 28
_diffrn_reflns_limit_l_min -22
_diffrn_reflns_number 22931
_diffrn_reflns_theta_full 25.68
_diffrn_reflns_theta_max 25.68
_diffrn_reflns_theta_min 2.56
_exptl_absorpt_coefficient_mu 0.322
_exptl_absorpt_correction_T_max 0.9841
_exptl_absorpt_correction_T_min 0.9685
_exptl_absorpt_correction_type multi-scan
_exptl_absorpt_process_details SADABS
_exptl_crystal_colour colourless
_exptl_crystal_density_diffrn 1.185
_exptl_crystal_density_method 'not measured'
_exptl_crystal_description block
_exptl_crystal_F_000 732
_exptl_crystal_size_max 0.10
_exptl_crystal_size_mid 0.10
_exptl_crystal_size_min 0.05
_platon_squeeze_details
;
;
_refine_diff_density_max 1.092
_refine_diff_density_min -1.670
_refine_diff_density_rms 0.089
_refine_ls_extinction_method none
_refine_ls_goodness_of_fit_ref 1.061
_refine_ls_hydrogen_treatment constr
_refine_ls_matrix_type full
_refine_ls_number_parameters 386
_refine_ls_number_reflns 7324
_refine_ls_number_restraints 39
_refine_ls_restrained_S_all 1.089
_refine_ls_R_factor_all 0.0696
_refine_ls_R_factor_gt 0.0579
_refine_ls_shift/su_max 0.002
_refine_ls_shift/su_mean 0.000
_refine_ls_structure_factor_coef Fsqd
_refine_ls_weighting_details 'calc w=1/[\s^2^(Fo^2^)+(0.0985P)^2^+1.8854P] where P=(Fo^2^+2Fc^2^)/3'
_refine_ls_weighting_scheme calc
_refine_ls_wR_factor_gt 0.1586
_refine_ls_wR_factor_ref 0.1671
_reflns_number_gt 6088
_reflns_number_total 7324
_reflns_threshold_expression >2\s(I)
_cod_data_source_file c4dt02851a2.cif
_cod_data_source_block laisotricp_1
_cod_depositor_comments
;
The following automatic conversions were performed:

'_symmetry_cell_setting' value 'Triclinic' changed to 'triclinic'
according to
/usr/data/users/saulius/crontab/automatic-downloads/rss-feeds/RSC/lib/dictionaries/cif_core.dic
dictionary named 'cif_core.dic' version 2.4.2 from 2011-04-26.

Automatic conversion script
Id: cif_fix_values 2935 2014-11-11 08:27:57Z andrius 

 Adding full bibliography for 7033252--7033255.cif.
;
_cod_original_sg_symbol_H-M P-1
_cod_database_code 7033252

loop_
_symmetry_equiv_pos_as_xyz
'x, y, z'
'-x, -y, -z'

loop_
_atom_site_label
_atom_site_type_symbol
_atom_site_fract_x
_atom_site_fract_y
_atom_site_fract_z
_atom_site_U_iso_or_equiv
_atom_site_adp_type
_atom_site_occupancy
_atom_site_symmetry_multiplicity
_atom_site_calc_flag
_atom_site_refinement_flags
Zr1 Zr 0.91354(4) 0.32513(4) 0.765256(14) 0.03042(14) Uani 1 1 d .
N4 N 0.7346(4) 0.4399(4) 0.73508(14) 0.0348(7) Uani 1 1 d .
N5 N 0.7267(4) 0.2129(3) 0.68928(13) 0.0328(7) Uani 1 1 d .
N1 N 1.0849(4) 0.4964(4) 0.70035(14) 0.0355(7) Uani 1 1 d .
O1 O 1.0306(4) 0.2014(4) 0.75056(14) 0.0546(3) Uani 1 1 d .
O2 O 0.7903(3) 0.2221(3) 0.82285(12) 0.0437(7) Uani 1 1 d .
N2 N 1.0875(4) 0.5159(4) 0.81643(14) 0.0386(7) Uani 1 1 d .
O3 O 0.5362(4) 0.2946(4) 0.65984(15) 0.0639(10) Uani 1 1 d .
C32 C 0.6568(5) 0.0642(5) 0.64990(17) 0.0420(9) Uani 1 1 d .
N3 N 0.7906(4) 0.5725(4) 0.86610(15) 0.0464(9) Uani 1 1 d .
C31 C 0.6516(5) 0.3025(5) 0.68932(17) 0.0398(9) Uani 1 1 d .
C10 C 1.0539(5) 0.6316(5) 0.68823(19) 0.0440(10) Uani 1 1 d .
H10A H 1.1273 0.6870 0.6615 0.053 Uiso 1 1 calc R
H10B H 1.0774 0.7025 0.7243 0.053 Uiso 1 1 calc R
C7 C 0.6173(5) 0.4353(5) 0.77559(18) 0.0439(10) Uani 1 1 d .
H7A H 0.5868 0.3383 0.7927 0.053 Uiso 1 1 calc R
H7B H 0.5226 0.4308 0.7533 0.053 Uiso 1 1 calc R
C8 C 0.7765(5) 0.5810(5) 0.70678(19) 0.0433(9) Uani 1 1 d .
H8A H 0.8230 0.6725 0.7364 0.052 Uiso 1 1 calc R
H8B H 0.6796 0.5814 0.6880 0.052 Uiso 1 1 calc R
C1 C 1.2390(4) 0.5547(5) 0.73549(18) 0.0430(9) Uani 1 1 d .
H1A H 1.3177 0.6368 0.7176 0.052 Uiso 1 1 calc R
H1B H 1.2731 0.4697 0.7370 0.052 Uiso 1 1 calc R
C13 C 1.3540(5) 0.4937(5) 0.61024(19) 0.0483(10) Uani 1 1 d .
H13 H 1.3869 0.4470 0.6389 0.058 Uiso 1 1 calc R
C12 C 1.2022(5) 0.4859(5) 0.60629(17) 0.0399(9) Uani 1 1 d .
C9 C 0.8892(5) 0.5958(5) 0.66303(19) 0.0466(10) Uani 1 1 d .
H9A H 0.8923 0.6786 0.6405 0.056 Uiso 1 1 calc R
H9B H 0.8499 0.4981 0.6365 0.056 Uiso 1 1 calc R
C11 C 1.0886(5) 0.4028(5) 0.64622(17) 0.0391(9) Uani 1 1 d .
H11A H 1.1130 0.3165 0.6566 0.047 Uiso 1 1 calc R
H11B H 0.9824 0.3571 0.6252 0.047 Uiso 1 1 calc R
C2 C 1.2291(5) 0.6185(5) 0.79599(19) 0.0456(10) Uani 1 1 d .
H2A H 1.3212 0.6286 0.8215 0.055 Uiso 1 1 calc R
H2B H 1.2292 0.7221 0.7962 0.055 Uiso 1 1 calc R
C18 C 0.7340(5) 0.5343(5) 0.9215(2) 0.0490(10) Uani 1 1 d .
H18A H 0.8156 0.5184 0.9450 0.059 Uiso 1 1 calc R
H18B H 0.6405 0.4349 0.9147 0.059 Uiso 1 1 calc R
C17 C 1.1586(6) 0.5543(6) 0.56337(19) 0.0522(11) Uani 1 1 d .
H17 H 1.0556 0.5497 0.5594 0.063 Uiso 1 1 calc R
C19 C 0.6916(5) 0.6511(5) 0.95610(18) 0.0449(10) Uani 1 1 d .
C5 C 0.9356(5) 0.7089(5) 0.8682(2) 0.0499(11) Uani 1 1 d .
H5A H 0.9225 0.7986 0.8877 0.060 Uiso 1 1 calc R
H5B H 0.9573 0.7289 0.8287 0.060 Uiso 1 1 calc R
C24 C 0.5390(6) 0.6389(6) 0.9521(2) 0.0549(12) Uani 1 1 d .
H24 H 0.4597 0.5560 0.9274 0.066 Uiso 1 1 calc R
C3 C 1.0879(5) 0.5455(5) 0.87825(17) 0.0454(10) Uani 1 1 d .
H3A H 1.1858 0.5475 0.8972 0.054 Uiso 1 1 calc R
H3B H 0.9995 0.4586 0.8903 0.054 Uiso 1 1 calc R
C25 C 1.1233(8) 0.1298(8) 0.7684(3) 0.0829(6) Uani 1 1 d DU
H25 H 1.0390 0.0415 0.7826 0.099 Uiso 1 1 calc R
C20 C 0.8027(6) 0.7716(6) 0.99313(19) 0.0535(11) Uani 1 1 d .
H20 H 0.9075 0.7811 0.9971 0.064 Uiso 1 1 calc R
C28 C 0.7097(7) 0.1296(7) 0.8619(2) 0.0742(16) Uani 1 1 d DU
H28 H 0.6632 0.1977 0.8801 0.089 Uiso 1 1 calc R
C34 C 0.4918(6) -0.0340(5) 0.6640(2) 0.0576(12) Uani 1 1 d .
H34A H 0.4967 -0.0536 0.7038 0.086 Uiso 1 1 calc R
H34B H 0.4481 -0.1323 0.6386 0.086 Uiso 1 1 calc R
H34C H 0.4250 0.0212 0.6586 0.086 Uiso 1 1 calc R
C4 C 1.0753(5) 0.6948(6) 0.8990(2) 0.0527(11) Uani 1 1 d .
H4A H 1.1724 0.7830 0.8931 0.063 Uiso 1 1 calc R
H4B H 1.0658 0.7002 0.9405 0.063 Uiso 1 1 calc R
C35 C 0.6544(7) 0.0933(6) 0.5878(2) 0.0651(14) Uani 1 1 d .
H35A H 0.5911 0.1513 0.5812 0.098 Uiso 1 1 calc R
H35B H 0.6092 -0.0056 0.5627 0.098 Uiso 1 1 calc R
H35C H 0.7615 0.1528 0.5794 0.098 Uiso 1 1 calc R
C6 C 0.6674(5) 0.5670(6) 0.82333(19) 0.0510(11) Uani 1 1 d .
H6A H 0.7055 0.6650 0.8067 0.061 Uiso 1 1 calc R
H6B H 0.5750 0.5595 0.8428 0.061 Uiso 1 1 calc R
C14 C 1.4568(6) 0.5689(6) 0.5728(2) 0.0605(14) Uani 1 1 d .
H14 H 1.5599 0.5737 0.5761 0.073 Uiso 1 1 calc R
C30 C 0.8049(7) 0.1257(7) 0.9106(2) 0.0816(10) Uani 1 1 d DU
H30A H 0.8520 0.0533 0.9006 0.122 Uiso 1 1 calc R
H30B H 0.7403 0.0922 0.9418 0.122 Uiso 1 1 calc R
H30C H 0.8878 0.2290 0.9228 0.122 Uiso 1 1 calc R
C27 C 1.1667(8) 0.0435(8) 0.7291(3) 0.0898(8) Uani 1 1 d DU
H27A H 1.2008 -0.0255 0.7485 0.135 Uiso 1 1 calc R
H27B H 1.2529 0.1122 0.7102 0.135 Uiso 1 1 calc R
H27C H 1.0774 -0.0178 0.7005 0.135 Uiso 1 1 calc R
C21 C 0.7649(7) 0.8785(6) 1.0245(2) 0.0627(13) Uani 1 1 d .
H21 H 0.8430 0.9610 1.0497 0.075 Uiso 1 1 calc R
C15 C 1.4126(7) 0.6365(6) 0.5309(2) 0.0671(15) Uani 1 1 d .
H15 H 1.4845 0.6878 0.5054 0.081 Uiso 1 1 calc R
C16 C 1.2641(8) 0.6299(7) 0.5259(2) 0.0676(15) Uani 1 1 d .
H16 H 1.2329 0.6769 0.4969 0.081 Uiso 1 1 calc R
C33 C 0.7589(7) -0.0219(6) 0.6589(3) 0.0710(16) Uani 1 1 d .
H33A H 0.8654 0.0410 0.6508 0.107 Uiso 1 1 calc R
H33B H 0.7162 -0.1196 0.6332 0.107 Uiso 1 1 calc R
H33C H 0.7612 -0.0428 0.6986 0.107 Uiso 1 1 calc R
C23 C 0.5011(7) 0.7460(7) 0.9836(2) 0.0643(14) Uani 1 1 d .
H23 H 0.3962 0.7365 0.9805 0.077 Uiso 1 1 calc R
C22 C 0.6134(7) 0.8649(7) 1.0191(2) 0.0655(14) Uani 1 1 d .
H22 H 0.5871 0.9389 1.0403 0.079 Uiso 1 1 calc R
C26 C 1.2160(7) 0.2040(7) 0.8251(2) 0.0699(7) Uani 1 1 d U
H26A H 1.2796 0.1490 0.8357 0.105 Uiso 1 1 calc R
H26B H 1.1446 0.1998 0.8540 0.105 Uiso 1 1 calc R
H26C H 1.2845 0.3118 0.8227 0.105 Uiso 1 1 calc R
C29 C 0.5710(7) 0.0018(7) 0.8394(3) 0.0882(10) Uani 1 1 d DU
H29A H 0.5101 0.0339 0.8126 0.132 Uiso 1 1 calc R
H29B H 0.5094 -0.0395 0.8705 0.132 Uiso 1 1 calc R
H29C H 0.5969 -0.0779 0.8193 0.132 Uiso 1 1 calc R

loop_
_atom_site_aniso_label
_atom_site_aniso_U_11
_atom_site_aniso_U_22
_atom_site_aniso_U_33
_atom_site_aniso_U_23
_atom_site_aniso_U_13
_atom_site_aniso_U_12
Zr1 0.0278(2) 0.0292(2) 0.0325(2) 0.00430(14) 0.00053(14) 0.01035(15)
N4 0.0302(16) 0.0304(16) 0.0417(18) 0.0018(13) 0.0002(13) 0.0118(13)
N5 0.0361(17) 0.0288(16) 0.0315(16) 0.0005(12) 0.0007(13) 0.0126(14)
N1 0.0343(17) 0.0308(17) 0.0383(17) 0.0049(13) 0.0049(13) 0.0102(14)
O1 0.060 0.060 0.060 0.0061(15) 0.0029(15) 0.0421(8)
O2 0.0426(16) 0.0448(17) 0.0387(15) 0.0149(13) 0.0061(12) 0.0106(13)
N2 0.0281(16) 0.0404(19) 0.0406(18) -0.0043(14) -0.0005(13) 0.0102(14)
O3 0.059(2) 0.059(2) 0.073(2) -0.0159(17) -0.0334(18) 0.0358(18)
C32 0.044(2) 0.035(2) 0.040(2) -0.0044(17) -0.0019(17) 0.0112(18)
N3 0.044(2) 0.049(2) 0.047(2) -0.0066(16) 0.0009(16) 0.0235(17)
C31 0.038(2) 0.038(2) 0.039(2) 0.0000(17) -0.0073(17) 0.0137(18)
C10 0.043(2) 0.033(2) 0.053(2) 0.0070(18) 0.0123(19) 0.0116(18)
C7 0.033(2) 0.054(3) 0.048(2) -0.0009(19) 0.0013(17) 0.024(2)
C8 0.042(2) 0.040(2) 0.052(2) 0.0058(18) 0.0022(18) 0.0219(19)
C1 0.0278(19) 0.044(2) 0.051(2) 0.0049(19) 0.0063(17) 0.0085(17)
C13 0.048(2) 0.053(3) 0.045(2) -0.002(2) 0.0031(19) 0.024(2)
C12 0.042(2) 0.038(2) 0.037(2) 0.0013(17) 0.0060(17) 0.0145(18)
C9 0.053(3) 0.041(2) 0.048(2) 0.0134(19) 0.006(2) 0.021(2)
C11 0.040(2) 0.036(2) 0.039(2) 0.0021(17) 0.0054(17) 0.0145(18)
C2 0.033(2) 0.042(2) 0.052(3) -0.0039(19) -0.0018(18) 0.0083(18)
C18 0.045(2) 0.048(3) 0.056(3) 0.006(2) 0.002(2) 0.022(2)
C17 0.053(3) 0.065(3) 0.044(2) 0.012(2) 0.009(2) 0.028(2)
C19 0.050(2) 0.049(2) 0.037(2) 0.0106(18) 0.0084(18) 0.021(2)
C5 0.050(3) 0.051(3) 0.049(3) -0.004(2) 0.005(2) 0.024(2)
C24 0.048(3) 0.065(3) 0.051(3) 0.007(2) 0.008(2) 0.022(2)
C3 0.039(2) 0.057(3) 0.036(2) -0.0064(19) -0.0042(17) 0.020(2)
C25 0.090 0.090 0.090 -0.008(3) -0.011(3) 0.0665(15)
C20 0.053(3) 0.064(3) 0.043(2) 0.005(2) 0.004(2) 0.024(2)
C28 0.066(3) 0.073(4) 0.067(3) 0.037(3) 0.008(3) 0.006(3)
C34 0.054(3) 0.041(3) 0.057(3) -0.003(2) 0.000(2) 0.001(2)
C4 0.044(2) 0.058(3) 0.049(3) -0.014(2) 0.000(2) 0.018(2)
C35 0.077(4) 0.059(3) 0.040(2) -0.006(2) 0.001(2) 0.012(3)
C6 0.044(2) 0.066(3) 0.050(3) -0.006(2) 0.000(2) 0.034(2)
C14 0.048(3) 0.061(3) 0.062(3) -0.011(3) 0.020(2) 0.015(2)
C30 0.070 0.070 0.070 0.032(2) -0.010(3) -0.009(3)
C27 0.090 0.090 0.090 -0.023(3) -0.019(3) 0.050(2)
C21 0.075(4) 0.066(3) 0.043(3) 0.000(2) 0.006(2) 0.026(3)
C15 0.074(4) 0.056(3) 0.059(3) 0.006(2) 0.037(3) 0.010(3)
C16 0.099(4) 0.068(3) 0.046(3) 0.023(2) 0.025(3) 0.039(3)
C33 0.074(4) 0.046(3) 0.089(4) -0.022(3) -0.019(3) 0.032(3)
C23 0.062(3) 0.089(4) 0.055(3) 0.013(3) 0.018(3) 0.042(3)
C22 0.084(4) 0.076(4) 0.049(3) 0.006(3) 0.020(3) 0.045(3)
C26 0.070 0.070 0.070 0.007(3) -0.009(3) 0.0321(19)
C29 0.070 0.070 0.070 0.013(3) -0.003(3) -0.026(3)

loop_
_atom_type_symbol
_atom_type_description
_atom_type_scat_dispersion_real
_atom_type_scat_dispersion_imag
_atom_type_scat_source
C C 0.0033 0.0016 'International Tables Vol C Tables 4.2.6.8 and 6.1.1.4'
H H 0.0000 0.0000 'International Tables Vol C Tables 4.2.6.8 and 6.1.1.4'
N N 0.0061 0.0033 'International Tables Vol C Tables 4.2.6.8 and 6.1.1.4'
O O 0.0106 0.0060 'International Tables Vol C Tables 4.2.6.8 and 6.1.1.4'
Zr Zr -2.9673 0.5597 'International Tables Vol C Tables 4.2.6.8 and 6.1.1.4'

loop_
_geom_angle_atom_site_label_1
_geom_angle_atom_site_label_2
_geom_angle_atom_site_label_3
_geom_angle
O2 Zr1 O1 100.68(14)
O2 Zr1 N2 100.20(13)
O1 Zr1 N2 99.30(14)
O2 Zr1 N5 97.50(12)
O1 Zr1 N5 97.32(13)
N2 Zr1 N5 152.95(13)
O2 Zr1 N4 94.69(12)
O1 Zr1 N4 152.62(13)
N2 Zr1 N4 100.10(12)
N5 Zr1 N4 57.99(11)
O2 Zr1 N1 171.30(11)
O1 Zr1 N1 84.97(13)
N2 Zr1 N1 72.18(12)
N5 Zr1 N1 88.25(11)
N4 Zr1 N1 82.79(11)
C8 N4 C7 109.1(3)
C8 N4 C31 107.3(3)
C7 N4 C31 106.1(3)
C8 N4 Zr1 126.2(2)
C7 N4 Zr1 114.5(2)
C31 N4 Zr1 89.6(2)
C31 N5 C32 117.2(3)
C31 N5 Zr1 103.4(2)
C32 N5 Zr1 138.3(2)
C10 N1 C1 108.0(3)
C10 N1 C11 111.3(3)
C1 N1 C11 109.4(3)
C10 N1 Zr1 116.8(2)
C1 N1 Zr1 100.1(2)
C11 N1 Zr1 110.5(2)
C25 O1 Zr1 152.1(3)
C28 O2 Zr1 170.8(4)
C2 N2 C3 113.0(3)
C2 N2 Zr1 123.5(3)
C3 N2 Zr1 122.9(3)
N5 C32 C33 107.8(3)
N5 C32 C35 110.8(4)
C33 C32 C35 108.1(4)
N5 C32 C34 110.1(3)
C33 C32 C34 108.9(4)
C35 C32 C34 111.0(4)
C5 N3 C18 115.9(4)
C5 N3 C6 113.1(4)
C18 N3 C6 112.9(3)
O3 C31 N5 132.4(4)
O3 C31 N4 118.9(4)
N5 C31 N4 108.7(3)
N1 C10 C9 115.8(3)
N1 C10 H10A 108.3
C9 C10 H10A 108.3
N1 C10 H10B 108.3
C9 C10 H10B 108.3
H10A C10 H10B 107.4
N4 C7 C6 116.8(4)
N4 C7 H7A 108.1
C6 C7 H7A 108.1
N4 C7 H7B 108.1
C6 C7 H7B 108.1
H7A C7 H7B 107.3
N4 C8 C9 114.2(3)
N4 C8 H8A 108.7
C9 C8 H8A 108.7
N4 C8 H8B 108.7
C9 C8 H8B 108.7
H8A C8 H8B 107.6
N1 C1 C2 110.9(3)
N1 C1 H1A 109.5
C2 C1 H1A 109.5
N1 C1 H1B 109.5
C2 C1 H1B 109.5
H1A C1 H1B 108.0
C14 C13 C12 120.5(5)
C14 C13 H13 119.7
C12 C13 H13 119.7
C17 C12 C13 117.8(4)
C17 C12 C11 121.1(4)
C13 C12 C11 121.1(4)
C8 C9 C10 114.0(4)
C8 C9 H9A 108.8
C10 C9 H9A 108.8
C8 C9 H9B 108.8
C10 C9 H9B 108.8
H9A C9 H9B 107.7
C12 C11 N1 116.8(3)
C12 C11 H11A 108.1
N1 C11 H11A 108.1
C12 C11 H11B 108.1
N1 C11 H11B 108.1
H11A C11 H11B 107.3
N2 C2 C1 109.6(3)
N2 C2 H2A 109.8
C1 C2 H2A 109.8
N2 C2 H2B 109.8
C1 C2 H2B 109.8
H2A C2 H2B 108.2
N3 C18 C19 116.8(4)
N3 C18 H18A 108.1
C19 C18 H18A 108.1
N3 C18 H18B 108.1
C19 C18 H18B 108.1
H18A C18 H18B 107.3
C12 C17 C16 120.9(5)
C12 C17 H17 119.6
C16 C17 H17 119.6
C20 C19 C24 117.9(4)
C20 C19 C18 121.2(4)
C24 C19 C18 121.0(4)
N3 C5 C4 113.3(4)
N3 C5 H5A 108.9
C4 C5 H5A 108.9
N3 C5 H5B 108.9
C4 C5 H5B 108.9
H5A C5 H5B 107.7
C23 C24 C19 120.7(5)
C23 C24 H24 119.6
C19 C24 H24 119.6
N2 C3 C4 114.7(4)
N2 C3 H3A 108.6
C4 C3 H3A 108.6
N2 C3 H3B 108.6
C4 C3 H3B 108.6
H3A C3 H3B 107.6
C27 C25 O1 119.9(6)
C27 C25 C26 123.0(5)
O1 C25 C26 112.8(5)
C27 C25 H25 97.0
O1 C25 H25 97.0
C26 C25 H25 97.0
C21 C20 C19 121.4(5)
C21 C20 H20 119.3
C19 C20 H20 119.3
O2 C28 C29 115.9(5)
O2 C28 C30 114.9(5)
C29 C28 C30 121.7(5)
O2 C28 H28 99.1
C29 C28 H28 99.1
C30 C28 H28 99.1
C32 C34 H34A 109.5
C32 C34 H34B 109.5
H34A C34 H34B 109.5
C32 C34 H34C 109.5
H34A C34 H34C 109.5
H34B C34 H34C 109.5
C3 C4 C5 112.5(4)
C3 C4 H4A 109.1
C5 C4 H4A 109.1
C3 C4 H4B 109.1
C5 C4 H4B 109.1
H4A C4 H4B 107.8
C32 C35 H35A 109.5
C32 C35 H35B 109.5
H35A C35 H35B 109.5
C32 C35 H35C 109.5
H35A C35 H35C 109.5
H35B C35 H35C 109.5
N3 C6 C7 114.4(4)
N3 C6 H6A 108.7
C7 C6 H6A 108.7
N3 C6 H6B 108.7
C7 C6 H6B 108.7
H6A C6 H6B 107.6
C15 C14 C13 121.1(5)
C15 C14 H14 119.5
C13 C14 H14 119.5
C28 C30 H30A 109.5
C28 C30 H30B 109.5
H30A C30 H30B 109.5
C28 C30 H30C 109.5
H30A C30 H30C 109.5
H30B C30 H30C 109.5
C25 C27 H27A 109.5
C25 C27 H27B 109.5
H27A C27 H27B 109.5
C25 C27 H27C 109.5
H27A C27 H27C 109.5
H27B C27 H27C 109.5
C22 C21 C20 119.5(5)
C22 C21 H21 120.2
C20 C21 H21 120.2
C14 C15 C16 119.7(5)
C14 C15 H15 120.2
C16 C15 H15 120.2
C15 C16 C17 120.1(5)
C15 C16 H16 120.0
C17 C16 H16 120.0
C32 C33 H33A 109.5
C32 C33 H33B 109.5
H33A C33 H33B 109.5
C32 C33 H33C 109.5
H33A C33 H33C 109.5
H33B C33 H33C 109.5
C22 C23 C24 120.2(5)
C22 C23 H23 119.9
C24 C23 H23 119.9
C23 C22 C21 120.3(5)
C23 C22 H22 119.8
C21 C22 H22 119.8
C25 C26 H26A 109.5
C25 C26 H26B 109.5
H26A C26 H26B 109.5
C25 C26 H26C 109.5
H26A C26 H26C 109.5
H26B C26 H26C 109.5
C28 C29 H29A 109.5
C28 C29 H29B 109.5
H29A C29 H29B 109.5
C28 C29 H29C 109.5
H29A C29 H29C 109.5
H29B C29 H29C 109.5

loop_
_geom_bond_atom_site_label_1
_geom_bond_atom_site_label_2
_geom_bond_distance
Zr1 O2 1.925(3)
Zr1 O1 1.938(3)
Zr1 N2 2.094(3)
Zr1 N5 2.276(3)
Zr1 N4 2.459(3)
Zr1 N1 2.511(3)
N4 C8 1.485(5)
N4 C7 1.495(5)
N4 C31 1.516(5)
N5 C31 1.312(5)
N5 C32 1.494(5)
N1 C10 1.485(5)
N1 C1 1.486(5)
N1 C11 1.501(5)
O1 C25 1.379(6)
O2 C28 1.385(6)
N2 C2 1.444(5)
N2 C3 1.462(5)
O3 C31 1.225(5)
C32 C33 1.515(7)
C32 C35 1.524(6)
C32 C34 1.532(6)
N3 C5 1.451(6)
N3 C18 1.470(6)
N3 C6 1.472(6)
C10 C9 1.513(6)
C10 H10A 0.9900
C10 H10B 0.9900
C7 C6 1.504(6)
C7 H7A 0.9900
C7 H7B 0.9900
C8 C9 1.503(6)
C8 H8A 0.9900
C8 H8B 0.9900
C1 C2 1.524(6)
C1 H1A 0.9900
C1 H1B 0.9900
C13 C14 1.381(7)
C13 C12 1.396(6)
C13 H13 0.9500
C12 C17 1.387(6)
C12 C11 1.500(6)
C9 H9A 0.9900
C9 H9B 0.9900
C11 H11A 0.9900
C11 H11B 0.9900
C2 H2A 0.9900
C2 H2B 0.9900
C18 C19 1.517(6)
C18 H18A 0.9900
C18 H18B 0.9900
C17 C16 1.396(7)
C17 H17 0.9500
C19 C20 1.380(7)
C19 C24 1.388(6)
C5 C4 1.524(7)
C5 H5A 0.9900
C5 H5B 0.9900
C24 C23 1.383(7)
C24 H24 0.9500
C3 C4 1.518(6)
C3 H3A 0.9900
C3 H3B 0.9900
C25 C27 1.372(8)
C25 C26 1.494(8)
C25 H25 1.0000
C20 C21 1.379(7)
C20 H20 0.9500
C28 C29 1.406(7)
C28 C30 1.428(7)
C28 H28 1.0000
C34 H34A 0.9800
C34 H34B 0.9800
C34 H34C 0.9800
C4 H4A 0.9900
C4 H4B 0.9900
C35 H35A 0.9800
C35 H35B 0.9800
C35 H35C 0.9800
C6 H6A 0.9900
C6 H6B 0.9900
C14 C15 1.364(8)
C14 H14 0.9500
C30 H30A 0.9800
C30 H30B 0.9800
C30 H30C 0.9800
C27 H27A 0.9800
C27 H27B 0.9800
C27 H27C 0.9800
C21 C22 1.373(8)
C21 H21 0.9500
C15 C16 1.369(8)
C15 H15 0.9500
C16 H16 0.9500
C33 H33A 0.9800
C33 H33B 0.9800
C33 H33C 0.9800
C23 C22 1.359(8)
C23 H23 0.9500
C22 H22 0.9500
C26 H26A 0.9800
C26 H26B 0.9800
C26 H26C 0.9800
C29 H29A 0.9800
C29 H29B 0.9800
C29 H29C 0.9800

loop_
_geom_torsion_atom_site_label_1
_geom_torsion_atom_site_label_2
_geom_torsion_atom_site_label_3
_geom_torsion_atom_site_label_4
_geom_torsion
O2 Zr1 N4 C8 155.8(3)
O1 Zr1 N4 C8 -80.0(4)
N2 Zr1 N4 C8 54.5(3)
N5 Zr1 N4 C8 -108.3(3)
N1 Zr1 N4 C8 -15.8(3)
O2 Zr1 N4 C7 14.7(3)
O1 Zr1 N4 C7 138.9(3)
N2 Zr1 N4 C7 -86.6(3)
N5 Zr1 N4 C7 110.6(3)
N1 Zr1 N4 C7 -157.0(3)
O2 Zr1 N4 C31 -92.9(2)
O1 Zr1 N4 C31 31.4(4)
N2 Zr1 N4 C31 165.9(2)
N5 Zr1 N4 C31 3.0(2)
N1 Zr1 N4 C31 95.5(2)
O2 Zr1 N5 C31 87.2(3)
O1 Zr1 N5 C31 -170.9(3)
N2 Zr1 N5 C31 -43.3(4)
N4 Zr1 N5 C31 -3.6(2)
N1 Zr1 N5 C31 -86.2(3)
O2 Zr1 N5 C32 -79.9(4)
O1 Zr1 N5 C32 22.0(4)
N2 Zr1 N5 C32 149.5(3)
N4 Zr1 N5 C32 -170.7(4)
N1 Zr1 N5 C32 106.7(4)
O1 Zr1 N1 C10 177.6(3)
N2 Zr1 N1 C10 -81.0(3)
N5 Zr1 N1 C10 80.1(3)
N4 Zr1 N1 C10 22.1(3)
O1 Zr1 N1 C1 -66.3(2)
N2 Zr1 N1 C1 35.2(2)
N5 Zr1 N1 C1 -163.8(2)
N4 Zr1 N1 C1 138.3(2)
O1 Zr1 N1 C11 49.0(3)
N2 Zr1 N1 C11 150.5(3)
N5 Zr1 N1 C11 -48.5(2)
N4 Zr1 N1 C11 -106.4(2)
O2 Zr1 O1 C25 -49.6(9)
N2 Zr1 O1 C25 52.7(9)
N5 Zr1 O1 C25 -148.7(9)
N4 Zr1 O1 C25 -172.6(8)
N1 Zr1 O1 C25 123.7(9)
O2 Zr1 N2 C2 168.0(3)
O1 Zr1 N2 C2 65.3(3)
N5 Zr1 N2 C2 -61.9(4)
N4 Zr1 N2 C2 -95.3(3)
N1 Zr1 N2 C2 -16.3(3)
O2 Zr1 N2 C3 -2.9(3)
O1 Zr1 N2 C3 -105.6(3)
N5 Zr1 N2 C3 127.2(3)
N4 Zr1 N2 C3 93.8(3)
N1 Zr1 N2 C3 172.8(3)
C31 N5 C32 C33 -177.7(4)
Zr1 N5 C32 C33 -11.8(6)
C31 N5 C32 C35 64.2(5)
Zr1 N5 C32 C35 -129.9(4)
C31 N5 C32 C34 -59.0(5)
Zr1 N5 C32 C34 106.9(4)
C32 N5 C31 O3 -5.9(7)
Zr1 N5 C31 O3 -176.3(5)
C32 N5 C31 N4 175.7(3)
Zr1 N5 C31 N4 5.2(3)
C8 N4 C31 O3 -55.4(5)
C7 N4 C31 O3 61.1(5)
Zr1 N4 C31 O3 176.6(4)
C8 N4 C31 N5 123.3(3)
C7 N4 C31 N5 -120.2(4)
Zr1 N4 C31 N5 -4.7(3)
C1 N1 C10 C9 -168.3(3)
C11 N1 C10 C9 71.5(4)
Zr1 N1 C10 C9 -56.6(4)
C8 N4 C7 C6 -60.6(5)
C31 N4 C7 C6 -175.9(4)
Zr1 N4 C7 C6 87.0(4)
C7 N4 C8 C9 -177.6(3)
C31 N4 C8 C9 -63.1(4)
Zr1 N4 C8 C9 39.5(5)
C10 N1 C1 C2 71.6(4)
C11 N1 C1 C2 -167.1(3)
Zr1 N1 C1 C2 -51.0(4)
C14 C13 C12 C17 0.7(6)
C14 C13 C12 C11 179.2(4)
N4 C8 C9 C10 -71.1(5)
N1 C10 C9 C8 84.9(5)
C17 C12 C11 N1 -90.8(5)
C13 C12 C11 N1 90.8(5)
C10 N1 C11 C12 56.1(4)
C1 N1 C11 C12 -63.2(4)
Zr1 N1 C11 C12 -172.4(3)
C3 N2 C2 C1 164.9(4)
Zr1 N2 C2 C1 -6.9(5)
N1 C1 C2 N2 43.2(5)
C5 N3 C18 C19 62.9(5)
C6 N3 C18 C19 -69.9(5)
C13 C12 C17 C16 -0.7(7)
C11 C12 C17 C16 -179.2(4)
N3 C18 C19 C20 -87.4(5)
N3 C18 C19 C24 93.6(5)
C18 N3 C5 C4 63.7(5)
C6 N3 C5 C4 -163.6(4)
C20 C19 C24 C23 1.1(7)
C18 C19 C24 C23 -179.8(4)
C2 N2 C3 C4 70.3(5)
Zr1 N2 C3 C4 -117.9(4)
Zr1 O1 C25 C27 177.4(6)
Zr1 O1 C25 C26 -25.3(13)
C24 C19 C20 C21 -1.2(7)
C18 C19 C20 C21 179.7(4)
N2 C3 C4 C5 53.1(5)
N3 C5 C4 C3 49.0(5)
C5 N3 C6 C7 115.9(4)
C18 N3 C6 C7 -110.0(4)
N4 C7 C6 N3 -67.8(5)
C12 C13 C14 C15 -0.3(7)
C19 C20 C21 C22 0.3(8)
C13 C14 C15 C16 0.0(8)
C14 C15 C16 C17 0.0(8)
C12 C17 C16 C15 0.4(8)
C19 C24 C23 C22 -0.1(8)
C24 C23 C22 C21 -0.8(8)
C20 C21 C22 C23 0.7(8)

loop_
_platon_squeeze_void_nr
_platon_squeeze_void_average_x
_platon_squeeze_void_average_y
_platon_squeeze_void_average_z
_platon_squeeze_void_volume
_platon_squeeze_void_count_electrons
_platon_squeeze_void_content
1 0.000 0.000 0.500 199 46 ' '
